data_2006468
loop_
_publ_author_name
'Dahaoui, Slimane'
'Hansen, Niels K.'
'Menaert, Bertrand'

_publ_section_title
;
 NaTiOPO~4~ and KTiOPO~4~ at 110 K
;
_journal_coden_ASTM ACSCEE
_journal_coeditor_code du1171
_journal_issue 9
_journal_name_full
;
 Acta Crystallographica, Section C: Crystal Structure Communications
;
_journal_page_first 1173
_journal_page_last 1176
_journal_paper_doi 10.1107/s0108270197004265
_journal_volume 53
_journal_year 1997
_chemical_formula_moiety 'K Ti O P O4'
_chemical_formula_structural 'K (Ti O) (P O4)'
_chemical_formula_sum 'K O5 P Ti'
_chemical_formula_weight 197.97
_chemical_name_common 'Potassium titanyl phosphate'
_chemical_name_systematic 'Potassium oxotitanium phosphate(V)'
_space_group_IT_number 33
_symmetry_cell_setting orthorhombic
_symmetry_Int_Tables_number 33
_symmetry_space_group_name_Hall 'P 2c -2n'
_symmetry_space_group_name_H-M 'P n a 21'
_cell_angle_alpha 90.00
_cell_angle_beta 90.00
_cell_angle_gamma 90.00
_cell_formula_units_Z 8
_cell_length_a 12.7982(9)
_cell_length_b 6.3937(7)
_cell_length_c 10.5853(9)
_cell_measurement_reflns_used 23
_cell_measurement_temperature 110(3)
_cell_measurement_theta_max 33
_cell_measurement_theta_min 19
_cell_volume 866.20(10)
_computing_cell_refinement 'CAD4 Software'
_computing_data_collection 'CAD4 Software (Enraf-Nonius, 1989)'
_computing_data_reduction 'DREAR (Blessing, 1987)'
_computing_molecular_graphics 'CRIC (Boudias & Monceau, 1994)'
_computing_structure_refinement 'MOLLY (Hansen & Coppens, 1978)'
_computing_structure_solution 'SHELXS-86 (Sheldrick, 1985)'
_diffrn_ambient_temperature 110(3)
_diffrn_measurement_device 'Enraf-Nonius CAD4'
_diffrn_measurement_method \w/2\q
_diffrn_radiation_type 'Ag K\a'
_diffrn_radiation_wavelength 0.56087
_diffrn_reflns_av_R_equivalents 0.0123
_diffrn_reflns_limit_h_max 29
_diffrn_reflns_limit_h_min -29
_diffrn_reflns_limit_k_max 14
_diffrn_reflns_limit_k_min -7
_diffrn_reflns_limit_l_max 24
_diffrn_reflns_limit_l_min -12
_diffrn_reflns_number 18156
_diffrn_reflns_theta_max 40.0
_diffrn_standards_decay_% 1
_diffrn_standards_interval_time 120
_diffrn_standards_number 3
_exptl_absorpt_coefficient_mu 1.65
_exptl_absorpt_correction_T_max 0.732
_exptl_absorpt_correction_T_min 0.732
_exptl_absorpt_correction_type sphere
_exptl_crystal_colour colourless
_exptl_crystal_density_diffrn 3.037
_exptl_crystal_density_meas .
_exptl_crystal_density_method 'not measured'
_exptl_crystal_description Sphere
_exptl_crystal_size_rad 0.13
_refine_diff_density_max .170
_refine_diff_density_min -.150
_refine_ls_extinction_coef 993.(11)
_refine_ls_extinction_method 'Isotropic type I Lorentzian  (Becker & Coppens, 1974)'
_refine_ls_goodness_of_fit_obs 1.00
_refine_ls_matrix_type full
_refine_ls_number_constraints 8
_refine_ls_number_parameters 305
_refine_ls_number_reflns 4762
_refine_ls_R_factor_all 0.0123
_refine_ls_R_factor_obs 0.0123
_refine_ls_shift/esd_max 0.001
_refine_ls_structure_factor_coef F
_refine_ls_weighting_details '1/[\s^2^(F^2^) + (0.008F^2^)^2^]'
_refine_ls_weighting_scheme calc
_refine_ls_wR_factor_obs 0.0119
_reflns_number_observed 6402
_reflns_number_total 7056
_reflns_observed_criterion I>3\s(I)
_cod_data_source_file du1171.cif
_cod_data_source_block 2
_cod_original_formula_sum 'K Ti O P O4'
_cod_database_code 2006468
_cod_database_fobs_code 2006468

loop_
_symmetry_equiv_pos_as_xyz
x,y,z
-x,-y,1/2+z
1/2-x,1/2+y,1/2+z
1/2+x,1/2-y,z

loop_
_atom_site_aniso_label
_atom_site_aniso_U_11
_atom_site_aniso_U_22
_atom_site_aniso_U_33
_atom_site_aniso_U_12
_atom_site_aniso_U_13
_atom_site_aniso_U_23
Ti1 .00257(3) .00219(3) .00243(3) -.00003(3) -.00009(3) .00025(3)
OT2 .0051(2) .0052(2) .0051(2) -.00030(10) -.00150(10) .00080(10)
Ti2 .00231(3) .00243(3) .00230(3) -.00005(3) .00015(3) -.00004(3)
OT1 .00500(10) .0046(2) .00430(10) -.00010(10) .00090(10) .00120(10)
P1 .00235(5) .00280(5) .00283(6) .00006(4) -.00022(5) .00008(5)
O1 .00500(10) .0052(2) .00490(10) -.00070(10) -.00090(10) .00180(10)
O2 .00470(10) .0057(2) .00430(10) .00040(10) -.00120(10) -.00150(10)
O3 .00330(10) .00450(10) .00610(10) -.00060(10) .00010(10) .00050(10)
O4 .00330(10) .00510(10) .0065(2) .00090(10) -.00010(10) -.00040(10)
P2 .00326(5) .00235(5) .00281(6) -.00011(5) .00011(5) -.00023(4)
O5 .0053(2) .00300(10) .0055(2) -.00070(10) .00100(10) .00010(10)
O6 .00600(10) .00320(10) .0065(2) .00080(10) -.00100(10) .00020(10)
O7 .00560(10) .00510(10) .00440(10) .00070(10) -.00130(10) -.00120(10)
O8 .00540(10) .0055(2) .00440(10) -.00090(10) .00140(10) -.00140(10)
K1 .00918(6) .0044(5) .00869(6) .00152(4) .00208(5) .00036(4)
K2 .00548(5) .00814(6) .01023(6) .00190(4) -.00007(4) -.00054(5)

loop_
_atom_site_label
_atom_site_type_symbol
_atom_site_symmetry_multiplicity
_atom_site_Wyckoff_symbol
_atom_site_fract_x
_atom_site_fract_y
_atom_site_fract_z
_atom_site_U_iso_or_equiv
_atom_site_occupancy
_atom_site_attached_hydrogens
_atom_site_calc_flag
Ti1 Ti4+ 4 a .373090(10) .49989(2) 0 .002390(10) 1. 0 d
OT2 O2- 4 a .27624(5) .54130(10) -.11043(7) .00514(9) 1. 0 d
Ti2 Ti4+ 4 a .246410(10) .26951(2) .25125(2) .002340(10) 1. 0 d
OT1 O2- 4 a .27523(5) .46730(10) .14306(6) .00465(9) 1. 0 d
P1 P5+ 4 a .49787(2) .33640(3) .25999(3) .00266(3) 1. 0 d
O1 O2- 4 a .48577(5) .48730(10) .14987(6) .00503(9) 1. 0 d
O2 O2- 4 a .50947(5) .46540(10) .38309(6) .00494(9) 1. 0 d
O3 O2- 4 a .40007(5) .19900(10) .27899(7) .00462(8) 1. 0 d
O4 O2- 4 a .59353(5) .19310(10) .24065(7) .00494(9) 1. 0 d
P2 P5+ 4 a .18102(2) .50196(4) .51245(2) .00281(3) 1. 0 d
O5 O2- 4 a .11228(5) .31070(10) .54068(6) .00462(9) 1. 0 d
O6 O2- 4 a .11166(5) .69180(10) .48717(7) .00523(9) 1. 0 d
O7 O2- 4 a .25303(5) .53850(10) .62785(6) .00503(9) 1. 0 d
O8 O2- 4 a .25325(6) .46100(10) .39909(6) .00510(9) 1. 0 d
K1 K1+ 4 a .37683(2) .77983(3) .30901(3) .00743(4) 1. 0 d
K2 K1+ 4 a .10553(2) .69986(3) .06362(3) .00789(4) 1. 0 d

loop_
_atom_type_symbol
_atom_type_number_in_cell
_atom_type_scat_dispersion_real
_atom_type_scat_dispersion_imag
_atom_type_scat_source
_atom_type_oxidation_number
Ti4+ 8 .2060 .2830 International_Tables_Vol_C_Table_4.2.6.8 4.000
O2- 40 .0056 .0036 International_Tables_Vol_C_Table_4.2.6.8 -2.000
P5+ 8 .0667 .0580 International_Tables_Vol_C_Table_4.2.6.8 5.000
K1+ 8 .1399 .1562 International_Tables_Vol_C_Table_4.2.6.8 1.000

loop_
_geom_angle_atom_site_label_1
_geom_angle_atom_site_label_2
_geom_angle_atom_site_label_3
_geom_angle_site_symmetry_1
_geom_angle_site_symmetry_3
_geom_angle
_geom_angle_publ_flag
O1 P1 O2 . . 108.45(4) yes
O1 P1 O3 . . 112.25(4) yes
O1 P1 O4 . . 110.85(4) yes
O2 P1 O3 . . 105.74(4) yes
O2 P1 O4 . . 110.59(4) yes
O3 P1 O4 . . 108.86(3) yes
O5 P2 O6 . . 109.51(3) yes
O5 P2 O7 . . 107.92(4) yes
O5 P2 O8 . . 111.15(4) yes
O6 P2 O7 . . 111.36(4) yes
O6 P2 O8 . . 110.38(4) yes
O7 P2 O8 . . 106.48(4) yes
OT2 Ti1 OT1 . . 94.60(3) yes
OT2 Ti1 O1 . . 172.00(3) yes
OT2 Ti1 O2 . 2_664 96.07(3) yes
OT2 Ti1 O5 . 3_554 93.41(3) yes
OT2 Ti1 O6 . 3_544 100.18(3) yes
OT1 Ti1 O1 . . 81.69(3) yes
OT1 Ti1 O5 . 3_554 89.95(3) yes
OT1 Ti1 O6 . 3_544 90.58(3) yes
O1 Ti1 O2 . 2_664 87.46(3) yes
O1 Ti1 O5 . 3_554 79.56(3) yes
O1 Ti1 O6 . 3_544 86.98(3) yes
O2 Ti1 OT1 2_664 . 169.11(3) yes
O2 Ti1 O5 2_664 3_554 87.28(3) yes
O2 Ti1 O6 2_664 3_544 89.64(3) yes
O5 Ti1 O6 3_554 3_544 166.31(3) yes
OT1 Ti2 OT2 . 3_545 174.89(3) yes
OT1 Ti2 O3 . . 92.91(3) yes
OT1 Ti2 O4 . 4_455 94.84(3) yes
OT1 Ti2 O7 . 3_544 96.16(3) yes
OT1 Ti2 O8 . . 93.50(3) yes
O3 Ti2 OT2 . 3_545 83.02(3) yes
O4 Ti2 OT2 4_455 3_545 89.25(3) yes
O4 Ti2 O3 4_455 . 172.24(2) yes
O4 Ti2 O8 4_455 . 90.79(3) yes
O7 Ti2 OT2 3_544 3_545 86.65(3) yes
O7 Ti2 O3 3_544 . 85.78(2) yes
O7 Ti2 O4 3_544 4_455 93.25(2) yes
O7 Ti2 O8 3_544 . 169.18(2) yes
O8 Ti2 OT2 . 3_545 83.37(3) yes
O8 Ti2 O3 . . 88.87(2) yes

loop_
_geom_bond_atom_site_label_1
_geom_bond_atom_site_label_2
_geom_bond_site_symmetry_1
_geom_bond_site_symmetry_2
_geom_bond_distance
_geom_bond_publ_flag
P1 O1 . . 1.5212(7) yes
P1 O2 . . 1.5492(7) yes
P1 O3 . . 1.5423(6) yes
P1 O4 . . 1.5428(6) yes
P2 O5 . . 1.5356(7) yes
P2 O6 . . 1.5276(7) yes
P2 O7 . . 1.5479(7) yes
P2 O8 . . 1.5372(7) yes
Ti1 OT2 . . 1.7242(7) yes
Ti1 OT1 . . 1.9761(6) yes
Ti1 O1 . . 2.1455(6) yes
Ti1 O2 . 2_664 1.9596(6) yes
Ti1 O5 . 3_554 2.0422(6) yes
Ti1 O6 . 3_544 1.9838(6) yes
Ti2 OT2 . 3_545 2.0872(7) yes
Ti2 OT1 . . 1.7455(6) yes
Ti2 O3 . . 2.0387(6) yes
Ti2 O4 . 4_455 1.9744(6) yes
Ti2 O7 . 3_544 1.9717(7) yes
Ti2 O8 . . 1.9889(6) yes
K1 OT2 . 3_555 2.7129(7) yes
K1 O3 . 1_565 2.7154(7) yes
K1 O2 . . 2.7456(7) yes
K1 O8 . . 2.7507(7) yes
K1 O5 . 3_554 2.8506(7) yes
K1 O1 . . 2.8773(7) yes
K1 OT1 . . 2.9613(7) yes
K1 O7 . 3_554 3.0289(8) yes
K2 O1 . 4_465 2.6799(7) yes
K2 OT1 . . 2.7632(7) yes
K2 O5 . 2_564 2.7990(7) yes
K2 O7 . 3_554 2.9030(7) yes
K2 O2 . 3_554 2.9496(7) yes
K2 O8 . 3_554 3.0146(8) yes
K2 O3 . 3_554 3.0137(8) yes
K2 OT2 . . 3.0325(8) yes
K2 O4 . 4_455 3.1381(7) yes
